data_4502204
loop_
_publ_author_name
'Peng, Guo'
'Qiu, Yong-Cai'
'Liu, Zhi-Hui'
'Liu, Biao'
'Deng, Hong'

_publ_contact_author
;
 Hong Deng
 School of Chemistry and Environment
 South China Nomal University 
 Guangzhou 510006
 P. R. China
;
_publ_section_title
;
 Spontaneous Assembly of d--f Coordination Frameworks: Syntheses,
 Structures, and Photoluminescence
;
_journal_coden_ASTM CGDEFU
_journal_issue 1
_journal_name_full 'Crystal Growth & Design'
_journal_page_first 114
_journal_page_last 121
_journal_paper_doi 10.1021/cg900571v
_journal_volume 10
_journal_year 2010
_chemical_formula_moiety 'C25 H15 Cu Dy N6 O8, H2 O'
_chemical_formula_sum 'C25 H17 Cu Dy N6 O9'
_chemical_formula_weight 771.49
_space_group_IT_number 2
_symmetry_cell_setting triclinic
_symmetry_space_group_name_Hall '-P 1'
_symmetry_space_group_name_H-M 'P -1'
_atom_sites_solution_hydrogens geom
_atom_sites_solution_primary direct
_atom_sites_solution_secondary difmap
_audit_creation_method SHELXL-97
_cell_angle_alpha 70.4780(10)
_cell_angle_beta 87.5451(16)
_cell_angle_gamma 81.2014(13)
_cell_formula_units_Z 2
_cell_length_a 7.63270(12)
_cell_length_b 12.49392(15)
_cell_length_c 14.00873(16)
_cell_measurement_reflns_used 4460
_cell_measurement_temperature 296(2)
_cell_measurement_theta_max 25.20
_cell_measurement_theta_min 1.54
_cell_volume 1244.24(3)
_computing_cell_refinement 'Apex2 (Bruker, 2005)'
_computing_data_collection 'Apex2 (Bruker, 2005)'
_computing_data_reduction 'Apex2 (Bruker, 2005)'
_computing_molecular_graphics 'SHELXTL 6.12'
_computing_publication_material 'SHELXTL 6.12'
_computing_structure_refinement 'SHELXTL 6.12'
_computing_structure_solution 'SHELXTL 6.12 (Bruker, 2000-2003)'
_diffrn_ambient_temperature 296(2)
_diffrn_measured_fraction_theta_full 0.995
_diffrn_measured_fraction_theta_max 0.995
_diffrn_measurement_device_type 'Bruker AXS SMART APEX CCD diffractometer'
_diffrn_measurement_method '\w scans'
_diffrn_radiation_monochromator graphite
_diffrn_radiation_source 'fine-focus sealed tube'
_diffrn_radiation_type MoK\a
_diffrn_radiation_wavelength 0.71073
_diffrn_reflns_av_R_equivalents 0.0319
_diffrn_reflns_av_sigmaI/netI 0.0338
_diffrn_reflns_limit_h_max 9
_diffrn_reflns_limit_h_min -9
_diffrn_reflns_limit_k_max 14
_diffrn_reflns_limit_k_min -14
_diffrn_reflns_limit_l_max 16
_diffrn_reflns_limit_l_min -16
_diffrn_reflns_number 15570
_diffrn_reflns_theta_full 25.20
_diffrn_reflns_theta_max 25.20
_diffrn_reflns_theta_min 1.54
_diffrn_standards_number 0
_exptl_absorpt_coefficient_mu 3.904
_exptl_absorpt_correction_T_max 0.6226
_exptl_absorpt_correction_T_min 0.5309
_exptl_absorpt_correction_type multi-scan
_exptl_absorpt_process_details 'Apex2 (Bruker, 2005)'
_exptl_crystal_colour colorless
_exptl_crystal_density_diffrn 2.059
_exptl_crystal_density_method 'not measured'
_exptl_crystal_description block
_exptl_crystal_F_000 752
_exptl_crystal_size_max 0.16
_exptl_crystal_size_mid 0.14
_exptl_crystal_size_min 0.12
_refine_diff_density_max 0.697
_refine_diff_density_min -0.680
_refine_diff_density_rms 0.095
_refine_ls_extinction_method none
_refine_ls_goodness_of_fit_ref 1.053
_refine_ls_hydrogen_treatment constr
_refine_ls_matrix_type full
_refine_ls_number_parameters 379
_refine_ls_number_reflns 4460
_refine_ls_number_restraints 0
_refine_ls_restrained_S_all 1.053
_refine_ls_R_factor_all 0.0271
_refine_ls_R_factor_gt 0.0231
_refine_ls_shift/su_max 0.002
_refine_ls_shift/su_mean 0.000
_refine_ls_structure_factor_coef Fsqd
_refine_ls_weighting_details 'calc w=1/[\s^2^(Fo^2^)+(0.0202P)^2^+0.8476P] where P=(Fo^2^+2Fc^2^)/3'
_refine_ls_weighting_scheme calc
_refine_ls_wR_factor_gt 0.0482
_refine_ls_wR_factor_ref 0.0501
_reflns_number_gt 4075
_reflns_number_total 4460
_reflns_threshold_expression >2sigma(I)
_cod_data_source_file cg900571v_si_003.cif
_cod_data_source_block 5
_cod_original_sg_symbol_Hall -P1
_cod_original_sg_symbol_H-M P-1
_cod_database_code 4502204

loop_
_symmetry_equiv_pos_as_xyz
'x, y, z'
'-x, -y, -z'

loop_
_atom_site_label
_atom_site_type_symbol
_atom_site_fract_x
_atom_site_fract_y
_atom_site_fract_z
_atom_site_U_iso_or_equiv
_atom_site_adp_type
_atom_site_occupancy
_atom_site_symmetry_multiplicity
_atom_site_calc_flag
_atom_site_refinement_flags
C1 C 0.1894(5) -0.5359(3) 0.8933(3) 0.0293(8) Uani 1 1 d .
H1 H 0.1555 -0.5808 0.8581 0.035 Uiso 1 1 calc R
C2 C 0.2665(4) -0.4850(3) 1.0185(2) 0.0215(8) Uani 1 1 d .
C3 C 0.2664(4) -0.3932(3) 0.9274(2) 0.0216(8) Uani 1 1 d .
C4 C 0.3180(4) -0.2907(3) 0.9280(2) 0.0219(8) Uani 1 1 d .
H4 H 0.3189 -0.2288 0.8684 0.026 Uiso 1 1 calc R
C5 C 0.3682(4) -0.2832(3) 1.0198(2) 0.0198(7) Uani 1 1 d .
C6 C 0.3639(5) -0.3777(3) 1.1096(3) 0.0252(8) Uani 1 1 d .
H6 H 0.3960 -0.3708 1.1703 0.030 Uiso 1 1 calc R
C7 C 0.3145(5) -0.4793(3) 1.1112(3) 0.0262(8) Uani 1 1 d .
H7 H 0.3132 -0.5410 1.1709 0.031 Uiso 1 1 calc R
C8 C 0.4368(4) -0.1791(3) 1.0258(2) 0.0195(7) Uani 1 1 d .
C9 C 0.0313(4) 0.0283(3) 1.0363(2) 0.0228(8) Uani 1 1 d .
C10 C 0.5109(4) 0.0615(3) 0.6855(2) 0.0230(8) Uani 1 1 d .
C11 C 0.6199(4) 0.0432(3) 0.6000(2) 0.0200(7) Uani 1 1 d .
C12 C 0.6692(4) 0.1355(3) 0.5227(2) 0.0215(7) Uani 1 1 d .
H12 H 0.6370 0.2100 0.5237 0.026 Uiso 1 1 calc R
C13 C 0.7675(4) 0.1146(3) 0.4439(2) 0.0205(7) Uani 1 1 d .
C14 C 0.9179(4) 0.1237(3) 0.3086(3) 0.0256(8) Uani 1 1 d .
H14 H 0.9741 0.1517 0.2469 0.031 Uiso 1 1 calc R
C15 C 0.8187(4) 0.0021(3) 0.4440(2) 0.0207(7) Uani 1 1 d .
C16 C 0.7690(4) -0.0914(3) 0.5207(3) 0.0246(8) Uani 1 1 d .
H16 H 0.8026 -0.1659 0.5200 0.030 Uiso 1 1 calc R
C17 C 0.6685(5) -0.0698(3) 0.5977(3) 0.0250(8) Uani 1 1 d .
H17 H 0.6316 -0.1308 0.6494 0.030 Uiso 1 1 calc R
C18 C 0.0470(4) 0.2635(3) 0.7171(2) 0.0201(7) Uani 1 1 d .
C19 C -0.0729(4) 0.3586(3) 0.6435(2) 0.0192(7) Uani 1 1 d .
C20 C -0.1334(4) 0.4600(3) 0.6659(3) 0.0240(8) Uani 1 1 d .
H20 H -0.1028 0.4648 0.7277 0.029 Uiso 1 1 calc R
C21 C -0.2365(5) 0.5521(3) 0.5984(3) 0.0268(8) Uani 1 1 d .
H21 H -0.2785 0.6182 0.6140 0.032 Uiso 1 1 calc R
C22 C -0.2748(4) 0.5420(3) 0.5063(2) 0.0209(7) Uani 1 1 d .
C23 C -0.3534(5) 0.5634(3) 0.3515(3) 0.0282(8) Uani 1 1 d .
H23 H -0.4015 0.5977 0.2866 0.034 Uiso 1 1 calc R
C24 C -0.2164(4) 0.4415(3) 0.4828(2) 0.0204(7) Uani 1 1 d .
C25 C -0.1143(4) 0.3488(3) 0.5523(2) 0.0209(7) Uani 1 1 d .
H25 H -0.0750 0.2818 0.5376 0.025 Uiso 1 1 calc R
Cu1 Cu 0.21683(6) -0.35683(4) 0.69851(3) 0.02910(11) Uani 1 1 d .
Dy1 Dy 0.29227(2) 0.088743(12) 0.847238(11) 0.01740(6) Uani 1 1 d .
N1 N 0.2157(4) -0.5734(2) 0.9936(2) 0.0265(7) Uani 1 1 d .
H2C H 0.2031 -0.6404 1.0349 0.032 Uiso 1 1 calc R
N2 N 0.2168(4) -0.4282(2) 0.8492(2) 0.0275(7) Uani 1 1 d .
N3 N 0.9169(4) 0.0117(2) 0.3579(2) 0.0241(7) Uani 1 1 d .
H3 H 0.9685 -0.0440 0.3390 0.029 Uiso 1 1 calc R
N4 N 0.8312(4) 0.1902(2) 0.3563(2) 0.0247(7) Uani 1 1 d .
N5 N -0.2690(4) 0.4578(2) 0.3843(2) 0.0249(7) Uani 1 1 d .
N6 N -0.3634(4) 0.6168(2) 0.4204(2) 0.0269(7) Uani 1 1 d .
H6A H -0.4155 0.6853 0.4126 0.032 Uiso 1 1 calc R
O1 O 0.5265(3) -0.19125(19) 1.10336(17) 0.0286(6) Uani 1 1 d .
O2 O 0.4060(3) -0.08696(18) 0.95415(17) 0.0291(6) Uani 1 1 d .
O3 O -0.0417(3) 0.0100(2) 1.12007(17) 0.0289(6) Uani 1 1 d .
O4 O 0.1521(3) 0.0893(2) 1.00374(18) 0.0282(6) Uani 1 1 d .
O5 O 0.4502(3) -0.02119(19) 0.74982(17) 0.0303(6) Uani 1 1 d .
O6 O 0.4772(3) 0.16109(18) 0.69321(17) 0.0287(6) Uani 1 1 d .
O7 O 0.0970(3) 0.17175(18) 0.69775(18) 0.0290(6) Uani 1 1 d .
O8 O 0.1036(3) 0.27475(19) 0.79570(17) 0.0296(6) Uani 1 1 d .
O1W O 0.2400(3) 0.1998(2) 0.13249(18) 0.0340(6) Uani 1 1 d .
H1W H 0.3360 0.1608 0.1608 0.051 Uiso 1 1 d R
H2W H 0.2067 0.1618 0.0980 0.051 Uiso 1 1 d R

loop_
_atom_site_aniso_label
_atom_site_aniso_U_11
_atom_site_aniso_U_22
_atom_site_aniso_U_33
_atom_site_aniso_U_23
_atom_site_aniso_U_13
_atom_site_aniso_U_12
C1 0.035(2) 0.0264(19) 0.031(2) -0.0148(17) -0.0030(17) -0.0071(16)
C2 0.0230(19) 0.0194(16) 0.0223(18) -0.0062(14) 0.0014(15) -0.0057(14)
C3 0.0232(19) 0.0241(17) 0.0184(17) -0.0080(14) 0.0005(14) -0.0044(14)
C4 0.0237(19) 0.0220(17) 0.0177(17) -0.0039(14) -0.0028(14) -0.0014(14)
C5 0.0178(18) 0.0222(17) 0.0197(17) -0.0072(14) -0.0012(14) -0.0031(14)
C6 0.032(2) 0.0285(18) 0.0171(17) -0.0084(15) -0.0037(15) -0.0088(16)
C7 0.036(2) 0.0239(18) 0.0173(18) -0.0022(15) -0.0010(16) -0.0088(16)
C8 0.0168(18) 0.0234(17) 0.0184(17) -0.0074(15) 0.0028(14) -0.0027(14)
C9 0.0226(19) 0.0249(18) 0.0218(18) -0.0083(15) 0.0010(15) -0.0052(15)
C10 0.0213(19) 0.0228(18) 0.0208(18) -0.0038(15) -0.0039(15) 0.0018(14)
C11 0.0154(17) 0.0247(17) 0.0204(17) -0.0082(14) -0.0024(14) -0.0016(14)
C12 0.0210(18) 0.0204(16) 0.0240(18) -0.0092(14) 0.0016(15) -0.0019(14)
C13 0.0206(18) 0.0224(17) 0.0199(17) -0.0085(14) -0.0010(14) -0.0040(14)
C14 0.023(2) 0.036(2) 0.0226(18) -0.0150(16) 0.0022(15) -0.0078(16)
C15 0.0156(18) 0.0273(18) 0.0248(18) -0.0158(15) -0.0031(14) -0.0030(14)
C16 0.0235(19) 0.0204(17) 0.032(2) -0.0127(16) 0.0014(16) -0.0020(14)
C17 0.026(2) 0.0214(17) 0.0274(19) -0.0071(15) 0.0003(16) -0.0058(15)
C18 0.0215(18) 0.0221(17) 0.0175(17) -0.0063(14) 0.0017(14) -0.0063(14)
C19 0.0203(18) 0.0192(16) 0.0170(17) -0.0045(14) 0.0017(14) -0.0031(14)
C20 0.027(2) 0.0270(18) 0.0188(18) -0.0089(15) 0.0015(15) -0.0028(15)
C21 0.035(2) 0.0200(17) 0.027(2) -0.0121(15) 0.0057(16) -0.0008(15)
C22 0.0200(18) 0.0206(16) 0.0210(18) -0.0058(14) 0.0011(14) -0.0027(14)
C23 0.027(2) 0.032(2) 0.0231(19) -0.0049(16) -0.0033(16) -0.0046(16)
C24 0.0191(18) 0.0204(17) 0.0225(18) -0.0083(14) 0.0008(14) -0.0026(14)
C25 0.0233(19) 0.0181(16) 0.0232(18) -0.0093(14) 0.0021(15) -0.0034(14)
Cu1 0.0356(3) 0.0276(2) 0.0246(2) -0.00830(19) -0.0039(2) -0.0060(2)
Dy1 0.02027(10) 0.01773(9) 0.01471(9) -0.00523(6) 0.00028(6) -0.00470(6)
N1 0.0365(18) 0.0210(14) 0.0237(16) -0.0068(13) -0.0006(13) -0.0109(13)
N2 0.0380(18) 0.0260(15) 0.0217(16) -0.0106(13) -0.0053(13) -0.0066(13)
N3 0.0240(16) 0.0288(16) 0.0273(16) -0.0200(13) 0.0037(13) -0.0038(13)
N4 0.0274(17) 0.0277(15) 0.0200(15) -0.0090(13) 0.0047(13) -0.0061(13)
N5 0.0289(17) 0.0248(15) 0.0202(15) -0.0064(13) -0.0054(13) -0.0030(13)
N6 0.0263(17) 0.0231(15) 0.0267(16) -0.0051(13) -0.0027(13) 0.0037(13)
O1 0.0356(15) 0.0307(13) 0.0221(13) -0.0065(11) -0.0075(11) -0.0152(11)
O2 0.0413(16) 0.0192(12) 0.0229(13) -0.0011(11) -0.0052(11) -0.0053(11)
O3 0.0293(14) 0.0427(14) 0.0221(13) -0.0161(11) 0.0069(11) -0.0166(12)
O4 0.0311(14) 0.0349(13) 0.0264(13) -0.0157(11) 0.0065(11) -0.0170(12)
O5 0.0407(16) 0.0228(12) 0.0246(13) -0.0053(11) 0.0121(12) -0.0056(11)
O6 0.0370(15) 0.0217(12) 0.0257(13) -0.0083(11) 0.0079(11) -0.0006(11)
O7 0.0381(16) 0.0214(12) 0.0287(14) -0.0120(11) -0.0100(12) 0.0036(11)
O8 0.0429(16) 0.0248(12) 0.0232(13) -0.0128(11) -0.0078(12) 0.0019(11)
O1W 0.0439(17) 0.0301(13) 0.0316(14) -0.0132(12) -0.0002(12) -0.0097(12)

loop_
_atom_type_symbol
_atom_type_description
_atom_type_scat_dispersion_real
_atom_type_scat_dispersion_imag
_atom_type_scat_source
C C 0.0033 0.0016 'International Tables Vol C Tables 4.2.6.8 and 6.1.1.4'
H H 0.0000 0.0000 'International Tables Vol C Tables 4.2.6.8 and 6.1.1.4'
Cu Cu 0.3201 1.2651 'International Tables Vol C Tables 4.2.6.8 and 6.1.1.4'
Dy Dy -0.1892 4.4098 'International Tables Vol C Tables 4.2.6.8 and 6.1.1.4'
N N 0.0061 0.0033 'International Tables Vol C Tables 4.2.6.8 and 6.1.1.4'
O O 0.0106 0.0060 'International Tables Vol C Tables 4.2.6.8 and 6.1.1.4'

loop_
_geom_angle_atom_site_label_1
_geom_angle_atom_site_label_2
_geom_angle_atom_site_label_3
_geom_angle
_geom_angle_site_symmetry_1
_geom_angle_site_symmetry_3
N2 C1 N1 113.1(3) . .
N2 C1 H1 123.5 . .
N1 C1 H1 123.5 . .
N1 C2 C7 130.9(3) . .
N1 C2 C3 106.0(3) . .
C7 C2 C3 123.1(3) . .
N2 C3 C4 132.2(3) . .
N2 C3 C2 108.4(3) . .
C4 C3 C2 119.3(3) . .
C5 C4 C3 118.7(3) . .
C5 C4 H4 120.7 . .
C3 C4 H4 120.7 . .
C4 C5 C6 119.7(3) . .
C4 C5 C8 121.9(3) . .
C6 C5 C8 118.3(3) . .
C7 C6 C5 122.9(3) . .
C7 C6 H6 118.6 . .
C5 C6 H6 118.6 . .
C6 C7 C2 116.3(3) . .
C6 C7 H7 121.8 . .
C2 C7 H7 121.8 . .
O2 C8 O1 123.6(3) . .
O2 C8 C5 119.0(3) . .
O1 C8 C5 117.4(3) . .
O3 C9 O4 126.5(3) . .
O3 C9 C9 117.5(4) . 2_557
O4 C9 C9 116.0(4) . 2_557
O5 C10 O6 119.6(3) . .
O5 C10 C11 120.2(3) . .
O6 C10 C11 120.1(3) . .
C12 C11 C17 120.5(3) . .
C12 C11 C10 120.4(3) . .
C17 C11 C10 119.1(3) . .
C11 C12 C13 118.4(3) . .
C11 C12 H12 120.8 . .
C13 C12 H12 120.8 . .
C12 C13 N4 130.7(3) . .
C12 C13 C15 120.5(3) . .
N4 C13 C15 108.9(3) . .
N4 C14 N3 113.2(3) . .
N4 C14 H14 123.4 . .
N3 C14 H14 123.4 . .
N3 C15 C16 132.8(3) . .
N3 C15 C13 105.5(3) . .
C16 C15 C13 121.7(3) . .
C17 C16 C15 117.5(3) . .
C17 C16 H16 121.2 . .
C15 C16 H16 121.2 . .
C16 C17 C11 121.4(3) . .
C16 C17 H17 119.3 . .
C11 C17 H17 119.3 . .
O8 C18 O7 119.5(3) . .
O8 C18 C19 121.3(3) . .
O7 C18 C19 119.1(3) . .
C25 C19 C20 120.8(3) . .
C25 C19 C18 119.6(3) . .
C20 C19 C18 119.5(3) . .
C21 C20 C19 121.7(3) . .
C21 C20 H20 119.2 . .
C19 C20 H20 119.2 . .
C20 C21 C22 117.0(3) . .
C20 C21 H21 121.5 . .
C22 C21 H21 121.5 . .
N6 C22 C21 133.0(3) . .
N6 C22 C24 104.8(3) . .
C21 C22 C24 122.1(3) . .
N5 C23 N6 113.5(3) . .
N5 C23 H23 123.3 . .
N6 C23 H23 123.3 . .
C25 C24 N5 130.5(3) . .
C25 C24 C22 120.1(3) . .
N5 C24 C22 109.3(3) . .
C19 C25 C24 118.3(3) . .
C19 C25 H25 120.9 . .
C24 C25 H25 120.9 . .
N4 Cu1 N5 124.36(11) 2_656 2_556
N4 Cu1 N2 116.99(12) 2_656 .
N5 Cu1 N2 118.65(11) 2_556 .
O2 Dy1 O1 96.85(8) . 2_657
O2 Dy1 O3 77.67(9) . 2_557
O1 Dy1 O3 148.83(8) 2_657 2_557
O2 Dy1 O4 78.25(8) . .
O1 Dy1 O4 80.84(8) 2_657 .
O3 Dy1 O4 67.99(8) 2_557 .
O2 Dy1 O5 71.10(8) . .
O1 Dy1 O5 111.64(9) 2_657 .
O3 Dy1 O5 95.75(8) 2_557 .
O4 Dy1 O5 147.89(8) . .
O2 Dy1 O8 156.43(9) . .
O1 Dy1 O8 81.38(8) 2_657 .
O3 Dy1 O8 91.66(8) 2_557 .
O4 Dy1 O8 78.26(8) . .
O5 Dy1 O8 131.52(8) . .
O2 Dy1 O7 138.75(8) . .
O1 Dy1 O7 123.21(8) 2_657 .
O3 Dy1 O7 72.51(8) 2_557 .
O4 Dy1 O7 114.58(8) . .
O5 Dy1 O7 84.10(8) . .
O8 Dy1 O7 52.90(8) . .
O2 Dy1 O6 113.82(8) . .
O1 Dy1 O6 77.08(8) 2_657 .
O3 Dy1 O6 133.43(8) 2_557 .
O4 Dy1 O6 155.87(8) . .
O5 Dy1 O6 52.74(7) . .
O8 Dy1 O6 88.84(8) . .
O7 Dy1 O6 71.04(8) . .
C1 N1 C2 107.3(3) . .
C1 N1 H2C 126.4 . .
C2 N1 H2C 126.4 . .
C1 N2 C3 105.2(3) . .
C1 N2 Cu1 121.4(2) . .
C3 N2 Cu1 132.7(2) . .
C14 N3 C15 107.6(3) . .
C14 N3 H3 126.2 . .
C15 N3 H3 126.2 . .
C14 N4 C13 104.8(3) . .
C14 N4 Cu1 124.8(2) . 2_656
C13 N4 Cu1 129.9(2) . 2_656
C23 N5 C24 104.8(3) . .
C23 N5 Cu1 124.7(2) . 2_556
C24 N5 Cu1 130.2(2) . 2_556
C23 N6 C22 107.6(3) . .
C23 N6 H6A 126.2 . .
C22 N6 H6A 126.2 . .
C8 O1 Dy1 137.2(2) . 2_657
C8 O2 Dy1 165.9(2) . .
C9 O3 Dy1 119.0(2) . 2_557
C9 O4 Dy1 118.5(2) . .
C10 O5 Dy1 96.3(2) . .
C10 O6 Dy1 91.31(19) . .
C18 O7 Dy1 93.27(19) . .
C18 O8 Dy1 94.27(19) . .
H1W O1W H2W 104.8 . .

loop_
_geom_bond_atom_site_label_1
_geom_bond_atom_site_label_2
_geom_bond_distance
_geom_bond_site_symmetry_2
C1 N2 1.326(4) .
C1 N1 1.338(4) .
C1 H1 0.9300 .
C2 N1 1.376(4) .
C2 C7 1.391(5) .
C2 C3 1.403(4) .
C3 N2 1.394(4) .
C3 C4 1.399(5) .
C4 C5 1.393(5) .
C4 H4 0.9300 .
C5 C6 1.412(4) .
C5 C8 1.502(4) .
C6 C7 1.371(5) .
C6 H6 0.9300 .
C7 H7 0.9300 .
C8 O2 1.247(4) .
C8 O1 1.262(4) .
C9 O3 1.243(4) .
C9 O4 1.259(4) .
C9 C9 1.545(7) 2_557
C10 O5 1.258(4) .
C10 O6 1.271(4) .
C10 C11 1.490(5) .
C11 C12 1.381(4) .
C11 C17 1.414(5) .
C12 C13 1.383(5) .
C12 H12 0.9300 .
C13 N4 1.396(4) .
C13 C15 1.400(4) .
C14 N4 1.320(4) .
C14 N3 1.338(4) .
C14 H14 0.9300 .
C15 N3 1.373(4) .
C15 C16 1.387(5) .
C16 C17 1.372(5) .
C16 H16 0.9300 .
C17 H17 0.9300 .
C18 O8 1.258(4) .
C18 O7 1.264(4) .
C18 C19 1.497(4) .
C19 C25 1.378(5) .
C19 C20 1.411(5) .
C20 C21 1.377(5) .
C20 H20 0.9300 .
C21 C22 1.385(5) .
C21 H21 0.9300 .
C22 N6 1.380(4) .
C22 C24 1.405(5) .
C23 N5 1.314(4) .
C23 N6 1.340(5) .
C23 H23 0.9300 .
C24 C25 1.390(4) .
C24 N5 1.393(4) .
C25 H25 0.9300 .
Cu1 N4 1.944(3) 2_656
Cu1 N5 1.971(3) 2_556
Cu1 N2 1.998(3) .
Dy1 O2 2.269(2) .
Dy1 O1 2.291(2) 2_657
Dy1 O3 2.379(2) 2_557
Dy1 O4 2.399(2) .
Dy1 O5 2.410(2) .
Dy1 O8 2.437(2) .
Dy1 O7 2.455(2) .
Dy1 O6 2.508(2) .
N1 H2C 0.8600 .
N3 H3 0.8600 .
N4 Cu1 1.944(3) 2_656
N5 Cu1 1.971(3) 2_556
N6 H6A 0.8600 .
O1 Dy1 2.291(2) 2_657
O3 Dy1 2.379(2) 2_557
O1W H1W 0.8478 .
O1W H2W 0.8503 .
